data_1511049
loop_
_publ_author_name
'Riva, A.'
'Rollier, M.A.'

_publ_section_title
;
 Determinazione roentgenografica della struttura cristallina del cloruro e
 del bromuro di boro allo stato solido
;
_journal_name_full 'Gazzetta Chimica Italiana'
_journal_page_first 361
_journal_page_last 366
_journal_volume 77
_journal_year 1947
_chemical_formula_sum 'B Cl3'
_space_group_IT_number 176
_symmetry_space_group_name_Hall '-P 6c'
_symmetry_space_group_name_H-M 'P 63/m'
_cell_angle_alpha 90
_cell_angle_beta 90
_cell_angle_gamma 120
_cell_formula_units_Z 2
_cell_length_a 6.14
_cell_length_b 6.14
_cell_length_c 6.603
_cell_volume 215.580
_citation_journal_id_ASTM GCITA9
_cod_data_source_file boron0-1_137.cif
_cod_data_source_block B1Cl3
_cod_original_cell_volume 215.5801
_cod_original_formula_sum 'B1 Cl3'
_cod_database_code 1511049

loop_
_symmetry_equiv_pos_as_xyz
x,y,z
x-y,x,z+1/2
-y,x-y,z
-x,-y,z+1/2
-x+y,-x,z
y,-x+y,z+1/2
-x,-y,-z
-x+y,-x,-z-1/2
y,-x+y,-z
x,y,-z-1/2
x-y,x,-z
-y,x-y,-z-1/2

loop_
_atom_site_label
_atom_site_type_symbol
_atom_site_fract_x
_atom_site_fract_y
_atom_site_fract_z
_atom_site_occupancy
_atom_site_U_iso_or_equiv
B1 B+3 0.3333 0.6667 0.25 1 0.0
Cl1 Cl-1 0.3333 0 0.25 1 0.0
